data_7000123
loop_
_publ_author_name
'Sugimoto, Hideki'
'Tarumizu, Makoto'
'Tanaka, Koji'
'Miyake, Hiroyuki'
'Tsukube, Hiroshi'

_publ_section_title
;
 A new series of molybdenum-(IV), -(V), and -(VI) dithiolate compounds
 as active site models of molybdoenzymes: preparation, crystal
 structures, spectroscopic/electrochemical properties and reactivity in
 oxygen atom transfer.
;
_journal_issue 21
_journal_name_full 'Dalton transactions (Cambridge, England : 2003)'
_journal_page_first 3558
_journal_page_last 3565
_journal_paper_doi 10.1039/b503828f
_journal_year 2005
_chemical_formula_moiety 'C24 H40 N2 Mo O4 S2 '
_chemical_formula_sum 'C24 H40 Mo N2 O4 S2'
_chemical_formula_weight 580.65
_space_group_IT_number 15
_symmetry_cell_setting monoclinic
_symmetry_Int_Tables_number 15
_symmetry_space_group_name_Hall '-C 2yc'
_symmetry_space_group_name_H-M 'C 1 2/c 1'
_cell_angle_alpha 90
_cell_angle_beta 99.694(4)
_cell_angle_gamma 90
_cell_formula_units_Z 4
_cell_length_a 20.287(2)
_cell_length_b 10.5551(6)
_cell_length_c 12.7613(10)
_cell_measurement_reflns_used 4489
_cell_measurement_temperature 123.1
_cell_measurement_theta_max 27.5
_cell_measurement_theta_min 4.0
_cell_volume 2693.6(4)
_computing_cell_refinement CrystalClear
_computing_data_collection CrystalClear
_computing_data_reduction CrystalStructure
_computing_publication_material 'CrystalStructure 3.6.0'
_computing_structure_refinement CRYSTALS
_diffrn_detector_area_resol_mean 7.31
_diffrn_measured_fraction_theta_full 0.9856
_diffrn_measured_fraction_theta_max 0.9856
_diffrn_measurement_device_type 'Rigaku Mercury'
_diffrn_measurement_method \w
_diffrn_radiation_type 'Mo K\a'
_diffrn_radiation_wavelength 0.7107
_diffrn_reflns_limit_h_max 26
_diffrn_reflns_limit_h_min 0
_diffrn_reflns_limit_k_max 13
_diffrn_reflns_limit_k_min 0
_diffrn_reflns_limit_l_max 16
_diffrn_reflns_limit_l_min -16
_diffrn_reflns_number 6436
_diffrn_reflns_theta_full 27.48
_diffrn_reflns_theta_max 27.48
_exptl_absorpt_coefficient_mu 0.672
_exptl_absorpt_correction_type none
_exptl_crystal_colour red
_exptl_crystal_density_diffrn 1.432
_exptl_crystal_density_method 'not measured'
_exptl_crystal_description prism
_exptl_crystal_F_000 1216.00
_exptl_crystal_size_max 0.25
_exptl_crystal_size_mid 0.20
_exptl_crystal_size_min 0.10
_refine_diff_density_max 0.60
_refine_diff_density_min -0.32
_refine_ls_extinction_method none
_refine_ls_goodness_of_fit_ref 1.030
_refine_ls_hydrogen_treatment refall
_refine_ls_number_parameters 170
_refine_ls_number_reflns 3051
_refine_ls_R_factor_gt 0.0250
_refine_ls_shift/su_max 0.0000
_refine_ls_structure_factor_coef Fsqd
_refine_ls_weighting_details 'w = 1/[0.0006Fo^2^ + 1.0000\s(Fo^2^)]/(4Fo^2^)'
_refine_ls_weighting_scheme calc
_refine_ls_wR_factor_ref 0.0710
_reflns_number_gt 2814
_reflns_number_total 3051
_reflns_threshold_expression F^2^>2.0\s(F^2^)
_cod_data_source_file b503828f.txt
_cod_data_source_block (Et3NH)2[6]
_cod_original_cell_volume 2693.5(3)
_cod_original_formula_sum 'C24 H40 N2 Mo O4 S2 '
_cod_database_code 7000123

loop_
_symmetry_equiv_pos_site_id
_symmetry_equiv_pos_as_xyz
1 +X,+Y,+Z
2 -X,+Y,1/2-Z
3 -X,-Y,-Z
4 +X,-Y,1/2+Z
5 1/2+X,1/2+Y,+Z
6 1/2-X,1/2+Y,1/2-Z
7 1/2-X,1/2-Y,-Z
8 1/2+X,1/2-Y,1/2+Z

loop_
_atom_site_label
_atom_site_type_symbol
_atom_site_fract_x
_atom_site_fract_y
_atom_site_fract_z
_atom_site_U_iso_or_equiv
_atom_site_adp_type
_atom_site_occupancy
_atom_site_symmetry_multiplicity
_atom_site_calc_flag
_atom_site_refinement_flags
_atom_site_disorder_assembly
_atom_site_disorder_group
Mo(1) Mo 0.0000 0.23624(2) 0.2500 0.01161(5) Uani 1.00 2 d S . .
S(1) S 0.09922(2) 0.26076(4) 0.16166(3) 0.01779(11) Uani 1.00 1 d . . .
O(1) O 0.02282(5) 0.13146(11) 0.35507(9) 0.0163(3) Uani 1.00 1 d . . .
O(2) O 0.05418(6) 0.37900(11) 0.33643(9) 0.0165(3) Uani 1.00 1 d . . .
N(1) N 0.09792(7) 0.2045(1) 0.54754(11) 0.0166(3) Uani 1.00 1 d . . .
C(1) C 0.14185(8) 0.3844(2) 0.2355(1) 0.0175(4) Uani 1.00 1 d . . .
C(2) C 0.11042(8) 0.4337(2) 0.31753(13) 0.0161(4) Uani 1.00 1 d . . .
C(3) C 0.13966(9) 0.5370(2) 0.3774(1) 0.0204(4) Uani 1.00 1 d . . .
C(4) C 0.19901(9) 0.5888(2) 0.3562(2) 0.0251(5) Uani 1.00 1 d . . .
C(5) C 0.23012(9) 0.5390(2) 0.2762(2) 0.0266(5) Uani 1.00 1 d . . .
C(6) C 0.20158(9) 0.4373(2) 0.2160(2) 0.0232(5) Uani 1.00 1 d . . .
C(7) C 0.16904(9) 0.1833(2) 0.5347(2) 0.0321(6) Uani 1.00 1 d . . .
C(8) C 0.17780(11) 0.0768(3) 0.4625(2) 0.0637(9) Uani 1.00 1 d . . .
C(9) C 0.06947(10) 0.1038(2) 0.6098(1) 0.0247(5) Uani 1.00 1 d . . .
C(10) C 0.09561(10) 0.1077(2) 0.7286(1) 0.0253(5) Uani 1.00 1 d . . .
C(11) C 0.09075(9) 0.3350(2) 0.59019(13) 0.0226(4) Uani 1.00 1 d . . .
C(12) C 0.01955(11) 0.3687(2) 0.5966(2) 0.0333(6) Uani 1.00 1 d . . .
H(1) H 0.1188 0.5700 0.4328 0.024 Uiso 1.00 1 c R . .
H(2) H 0.2185 0.6587 0.3969 0.029 Uiso 1.00 1 c R . .
H(3) H 0.2710 0.5740 0.2628 0.032 Uiso 1.00 1 c R . .
H(4) H 0.2223 0.4038 0.1605 0.028 Uiso 1.00 1 c R . .
H(5) H 0.1847 0.2580 0.5054 0.039 Uiso 1.00 1 c R . .
H(6) H 0.1949 0.1677 0.6027 0.038 Uiso 1.00 1 c R . .
H(7) H 0.1624 0.0014 0.4910 0.074 Uiso 1.00 1 c R . .
H(8) H 0.1526 0.0918 0.3938 0.074 Uiso 1.00 1 c R . .
H(9) H 0.2237 0.0679 0.4573 0.074 Uiso 1.00 1 c R . .
H(10) H 0.0223 0.1135 0.5993 0.029 Uiso 1.00 1 c R . .
H(11) H 0.0802 0.0235 0.5834 0.029 Uiso 1.00 1 c R . .
H(12) H 0.0764 0.0414 0.7637 0.030 Uiso 1.00 1 c R . .
H(13) H 0.1428 0.0981 0.7400 0.030 Uiso 1.00 1 c R . .
H(14) H 0.0845 0.1871 0.7561 0.030 Uiso 1.00 1 c R . .
H(15) H 0.1168 0.3404 0.6593 0.026 Uiso 1.00 1 c R . .
H(16) H 0.1069 0.3944 0.5446 0.026 Uiso 1.00 1 c R . .
H(17) H 0.0177 0.4521 0.6239 0.039 Uiso 1.00 1 c R . .
H(18) H -0.0070 0.3642 0.5279 0.039 Uiso 1.00 1 c R . .
H(19) H 0.0029 0.3104 0.6426 0.039 Uiso 1.00 1 c R . .
H(20) H 0.0722 0.2031 0.4781 0.020 Uiso 1.00 1 c R . .

loop_
_atom_site_aniso_label
_atom_site_aniso_U_11
_atom_site_aniso_U_22
_atom_site_aniso_U_33
_atom_site_aniso_U_12
_atom_site_aniso_U_13
_atom_site_aniso_U_23
Mo(1) 0.01178(11) 0.01146(11) 0.01105(11) 0.0000 0.00040(7) 0.0000
S(1) 0.0166(2) 0.0188(2) 0.0187(2) 0.0011(1) 0.0053(2) -0.0014(2)
O(1) 0.0164(6) 0.0164(6) 0.0147(6) -0.0014(4) -0.0012(4) 0.0001(5)
O(2) 0.0160(6) 0.0169(6) 0.0172(6) -0.0049(4) 0.0044(4) -0.0034(5)
N(1) 0.0157(7) 0.0210(7) 0.0123(7) 0.0018(5) 0.0001(5) -0.0008(6)
C(1) 0.0152(8) 0.0162(8) 0.0206(8) 0.0014(6) 0.0012(6) 0.0040(6)
C(2) 0.0144(8) 0.0149(8) 0.0181(8) -0.0013(6) -0.0003(6) 0.0044(6)
C(3) 0.0222(9) 0.0180(9) 0.0197(8) -0.0030(7) 0.0003(7) 0.0022(7)
C(4) 0.0223(9) 0.0200(9) 0.0296(10) -0.0070(7) -0.0057(7) 0.0054(8)
C(5) 0.0147(8) 0.0257(10) 0.0384(11) -0.0046(7) 0.0018(7) 0.0103(8)
C(6) 0.0151(8) 0.0255(9) 0.0298(10) 0.0023(7) 0.0060(7) 0.0072(8)
C(7) 0.0190(9) 0.056(1) 0.0210(9) 0.0073(9) 0.0033(7) -0.0023(9)
C(8) 0.0284(12) 0.113(3) 0.044(1) 0.030(1) -0.0103(10) -0.042(2)
C(9) 0.0332(10) 0.0152(9) 0.0249(10) -0.0048(7) 0.0026(8) 0.0006(7)
C(10) 0.0331(10) 0.0208(9) 0.0217(9) 0.0004(7) 0.0041(8) 0.0064(7)
C(11) 0.0341(10) 0.0170(9) 0.0151(8) -0.0060(7) -0.0007(7) 0.0021(7)
C(12) 0.0459(12) 0.0292(11) 0.0222(10) 0.0169(9) -0.0011(8) -0.0034(8)

loop_
_atom_type_symbol
_atom_type_description
_atom_type_scat_dispersion_real
_atom_type_scat_dispersion_imag
_atom_type_scat_source
C C 0.003 0.002
;
International Tables for Crystallography
(1992, Vol. C, Tables 4.2.6.8 and 6.1.1.4)
;
H H 0.000 0.000
;
International Tables for Crystallography
(1992, Vol. C, Table 6.1.1.4)
;
Mo Mo -1.683 0.686
;
International Tables for Crystallography
(1992, Vol. C, Tables 4.2.6.8 and 6.1.1.4)
;
N N 0.006 0.003
;
International Tables for Crystallography
(1992, Vol. C, Tables 4.2.6.8 and 6.1.1.4)
;
O O 0.011 0.006
;
International Tables for Crystallography
(1992, Vol. C, Tables 4.2.6.8 and 6.1.1.4)
;
S S 0.125 0.123
;
International Tables for Crystallography
(1992, Vol. C, Tables 4.2.6.8 and 6.1.1.4)
;

loop_
_geom_angle_atom_site_label_1
_geom_angle_atom_site_label_2
_geom_angle_atom_site_label_3
_geom_angle
_geom_angle_publ_flag
_geom_angle_site_symmetry_1
_geom_angle_site_symmetry_2
_geom_angle_site_symmetry_3
S(1) Mo(1) S(1) 168.02(2) ? 55502 . .
O(1) Mo(1) S(1) 106.60(4) ? . . .
O(1) Mo(1) S(1) 81.20(4) ? 55502 . .
O(2) Mo(1) S(1) 76.56(4) ? . . .
O(2) Mo(1) S(1) 94.62(4) ? 55502 . .
Mo(1) S(1) C(1) 101.43(6) ? . . .
O(1) Mo(1) S(1) 81.20(4) ? . . 55502
O(1) Mo(1) S(1) 106.60(4) ? 55502 . 55502
O(2) Mo(1) S(1) 94.62(4) ? . . 55502
O(2) Mo(1) S(1) 76.56(4) ? 55502 . 55502
Mo(1) S(1) C(1) 101.43(6) ? . 55502 55502
O(1) Mo(1) O(1) 101.05(5) ? 55502 . .
O(2) Mo(1) O(1) 90.21(5) ? . . .
O(2) Mo(1) O(1) 157.19(5) ? 55502 . .
O(2) Mo(1) O(1) 157.19(5) ? . . 55502
O(2) Mo(1) O(1) 90.21(5) ? 55502 . 55502
O(2) Mo(1) O(2) 86.60(4) ? 55502 . .
Mo(1) O(2) C(2) 127.7(1) ? . . .
Mo(1) O(2) C(2) 127.7(1) ? . 55502 55502
S(1) C(1) C(2) 115.4(1) ? . . .
S(1) C(1) C(6) 124.6(1) ? . . .
O(2) C(2) C(1) 118.7(1) ? . . .
O(2) C(2) C(3) 122.2(2) ? . . .
N(1) C(7) C(8) 113.6(2) ? . . .
C(9) N(1) C(7) 114.6(1) ? . . .
C(11) N(1) C(7) 109.4(1) ? . . .
C(11) N(1) C(9) 113.0(1) ? . . .
N(1) C(9) C(10) 114.1(1) ? . . .
N(1) C(11) C(12) 113.0(1) ? . . .
C(6) C(1) C(2) 120.0(2) ? . . .
C(1) C(2) C(3) 119.1(2) ? . . .
C(1) C(6) C(5) 120.3(2) ? . . .
C(2) C(3) C(4) 120.0(2) ? . . .
C(3) C(4) C(5) 120.6(2) ? . . .
C(4) C(5) C(6) 120.0(2) ? . . .
H(20) N(1) C(7) 106.4191 ? . . .
N(1) C(7) H(5) 108.1387 ? . . .
N(1) C(7) H(6) 108.6530 ? . . .
H(20) N(1) C(9) 106.4426 ? . . .
N(1) C(9) H(10) 108.5233 ? . . .
N(1) C(9) H(11) 108.2369 ? . . .
H(20) N(1) C(11) 106.4152 ? . . .
N(1) C(11) H(16) 108.6654 ? . . .
N(1) C(11) H(15) 108.6552 ? . . .
C(1) C(6) H(4) 119.3890 ? . . .
C(2) C(3) H(1) 119.2627 ? . . .
H(1) C(3) C(4) 120.7256 ? . . .
C(3) C(4) H(2) 119.5579 ? . . .
C(4) C(5) H(3) 120.2276 ? . . .
H(2) C(4) C(5) 119.8058 ? . . .
C(5) C(6) H(4) 120.3002 ? . . .
H(3) C(5) C(6) 119.7884 ? . . .
C(7) C(8) H(8) 110.1607 ? . . .
C(7) C(8) H(7) 108.3715 ? . . .
H(5) C(7) C(8) 107.5725 ? . . .
H(6) C(7) C(8) 109.3494 ? . . .
C(7) C(8) H(9) 109.8758 ? . . .
H(6) C(7) H(5) 109.4547 ? . . .
H(8) C(8) H(7) 109.4697 ? . . .
H(9) C(8) H(7) 109.4691 ? . . .
H(9) C(8) H(8) 109.4746 ? . . .
H(10) C(9) C(10) 108.1028 ? . . .
H(11) C(9) C(10) 108.3964 ? . . .
C(9) C(10) H(12) 110.3627 ? . . .
C(9) C(10) H(13) 108.8736 ? . . .
C(9) C(10) H(14) 109.1771 ? . . .
H(11) C(9) H(10) 109.4572 ? . . .
H(13) C(10) H(12) 109.4650 ? . . .
H(14) C(10) H(12) 109.4726 ? . . .
H(14) C(10) H(13) 109.4726 ? . . .
C(11) C(12) H(18) 109.7661 ? . . .
H(16) C(11) C(12) 108.1292 ? . . .
H(15) C(11) C(12) 108.9253 ? . . .
C(11) C(12) H(17) 109.6689 ? . . .
C(11) C(12) H(19) 108.9709 ? . . .
H(16) C(11) H(15) 109.4560 ? . . .
H(18) C(12) H(17) 109.4728 ? . . .
H(19) C(12) H(17) 109.4666 ? . . .
H(19) C(12) H(18) 109.4809 ? . . .

loop_
_geom_bond_atom_site_label_1
_geom_bond_atom_site_label_2
_geom_bond_distance
_geom_bond_publ_flag
_geom_bond_site_symmetry_1
_geom_bond_site_symmetry_2
Mo(1) S(1) 2.4806(4) ? . .
Mo(1) S(1) 2.4806(4) ? . 55502
Mo(1) O(1) 1.740(1) ? . .
Mo(1) O(1) 1.740(1) ? . 55502
Mo(1) O(2) 2.070(1) ? . .
Mo(1) O(2) 2.070(1) ? . 55502
S(1) C(1) 1.751(2) ? . .
O(2) C(2) 1.336(2) ? . .
N(1) C(7) 1.496(2) ? . .
N(1) C(9) 1.500(2) ? . .
N(1) C(11) 1.497(2) ? . .
C(1) C(2) 1.413(3) ? . .
C(1) C(6) 1.394(3) ? . .
C(2) C(3) 1.404(2) ? . .
C(3) C(4) 1.390(3) ? . .
C(4) C(5) 1.390(3) ? . .
C(5) C(6) 1.389(3) ? . .
C(7) C(8) 1.483(4) ? . .
C(9) C(10) 1.520(2) ? . .
C(11) C(12) 1.503(3) ? . .
N(1) H(20) 0.9499 ? . .
C(3) H(1) 0.9500 ? . .
C(4) H(2) 0.9500 ? . .
C(5) H(3) 0.9501 ? . .
C(6) H(4) 0.9500 ? . .
C(7) H(5) 0.9500 ? . .
C(7) H(6) 0.9500 ? . .
C(8) H(7) 0.9499 ? . .
C(8) H(8) 0.9500 ? . .
C(8) H(9) 0.9500 ? . .
C(9) H(10) 0.9501 ? . .
C(9) H(11) 0.9499 ? . .
C(10) H(12) 0.9500 ? . .
C(10) H(13) 0.9500 ? . .
C(10) H(14) 0.9500 ? . .
C(11) H(15) 0.9500 ? . .
C(11) H(16) 0.9500 ? . .
C(12) H(17) 0.9500 ? . .
C(12) H(18) 0.9500 ? . .
C(12) H(19) 0.9500 ? . .

loop_
_geom_contact_atom_site_label_1
_geom_contact_atom_site_label_2
_geom_contact_distance
_geom_contact_publ_flag
_geom_contact_site_symmetry_1
_geom_contact_site_symmetry_2
O(1) N(1) 2.773(2) ? . .

loop_
_geom_torsion_atom_site_label_1
_geom_torsion_atom_site_label_2
_geom_torsion_atom_site_label_3
_geom_torsion_atom_site_label_4
_geom_torsion
_geom_torsion_publ_flag
_geom_torsion_site_symmetry_1
_geom_torsion_site_symmetry_2
_geom_torsion_site_symmetry_3
_geom_torsion_site_symmetry_4
O(1) Mo(1) S(1) C(1) -87.5(5) ? . . . .
O(2) Mo(1) S(1) C(1) -1.4(6) ? . . . .
S(1) Mo(1) O(2) C(2) 4.2(7) ? . . . .
O(1) Mo(1) O(2) C(2) 111(1) ? . . . .
Mo(1) S(1) C(1) C(2) -0.7(1) ? . . . .
Mo(1) S(1) C(1) C(6) -178.6(1) ? . . . .
Mo(1) O(2) C(2) C(1) -6.1(2) ? . . . .
Mo(1) O(2) C(2) C(3) 174.8(1) ? . . . .
C(9) N(1) C(7) C(8) 70.5(2) ? . . . .
C(11) N(1) C(7) C(8) -161.4(2) ? . . . .
C(7) N(1) C(9) C(10) 73.4(2) ? . . . .
C(11) N(1) C(9) C(10) -52.8(2) ? . . . .
C(7) N(1) C(11) C(12) 175.0(1) ? . . . .
C(9) N(1) C(11) C(12) -56.1(2) ? . . . .
S(1) C(1) C(2) O(2) 3.9(2) ? . . . .
S(1) C(1) C(2) C(3) -177.0(1) ? . . . .
C(6) C(1) C(2) O(2) -178.2(1) ? . . . .
C(6) C(1) C(2) C(3) 0.9(2) ? . . . .
S(1) C(1) C(6) C(5) 177.2(2) ? . . . .
C(2) C(1) C(6) C(5) -0.6(3) ? . . . .
O(2) C(2) C(3) C(4) 178.6(2) ? . . . .
C(1) C(2) C(3) C(4) -0.5(2) ? . . . .
C(2) C(3) C(4) C(5) -0.2(3) ? . . . .
C(3) C(4) C(5) C(6) 0.6(3) ? . . . .
C(4) C(5) C(6) C(1) -0.2(3) ? . . . .
